data_7125345
loop_
_publ_author_name
'Zhuo, Zhixing'
'Zhang, Chen'
'Luo, Yunjie'
'Wang, Yaorong'
'Yao, Yingming'
'Yuan, Dan'
'Cui, Dongmei'

_publ_section_title
;
 Stereo-selectivity switchable ROP of rac-\b-butyrolactone initiated by
 salan-ligated rare-earth metal amide complexes: the key role of the
 substituents on ligand frameworks.
;
_journal_issue 85
_journal_name_full 'Chemical communications (Cambridge, England)'
_journal_page_first 11998
_journal_page_last 12001
_journal_paper_doi 10.1039/c8cc05469j
_journal_volume 54
_journal_year 2018
_chemical_formula_sum 'C50 H76 N3 O2 Si2 Y'
_chemical_formula_weight 896.22
_chemical_properties_physical Air-sensitive,Moisture-sensitive
_space_group_crystal_system monoclinic
_space_group_IT_number 14
_space_group_name_Hall '-P 2ybc'
_space_group_name_H-M_alt 'P 1 21/c 1'
_atom_sites_solution_hydrogens geom
_audit_creation_method SHELXL-2014/7
_audit_update_record
;
2018-07-23 deposited with the CCDC.
2018-08-28 downloaded from the CCDC.
;
_cell_angle_alpha 90
_cell_angle_beta 94.045(3)
_cell_angle_gamma 90
_cell_formula_units_Z 4
_cell_length_a 15.3478(4)
_cell_length_b 16.3591(5)
_cell_length_c 20.5634(6)
_cell_measurement_reflns_used 6514
_cell_measurement_temperature 293(2)
_cell_measurement_theta_max 27.3010
_cell_measurement_theta_min 3.1970
_cell_volume 5150.1(3)
_computing_structure_refinement 'SHELXL-2014/7 (Sheldrick, 2014)'
_diffrn_ambient_temperature 293(2)
_diffrn_measured_fraction_theta_full 0.998
_diffrn_measured_fraction_theta_max 0.895
_diffrn_measurement_device_type 'Xcalibur, Atlas, Gemini'
_diffrn_radiation_type MoK\a
_diffrn_radiation_wavelength 0.71073
_diffrn_reflns_av_R_equivalents 0.0805
_diffrn_reflns_av_unetI/netI 0.1445
_diffrn_reflns_Laue_measured_fraction_full 0.998
_diffrn_reflns_Laue_measured_fraction_max 0.895
_diffrn_reflns_limit_h_max 21
_diffrn_reflns_limit_h_min -21
_diffrn_reflns_limit_k_max 22
_diffrn_reflns_limit_k_min -22
_diffrn_reflns_limit_l_max 27
_diffrn_reflns_limit_l_min -28
_diffrn_reflns_number 41842
_diffrn_reflns_point_group_measured_fraction_full 0.998
_diffrn_reflns_point_group_measured_fraction_max 0.895
_diffrn_reflns_theta_full 25.242
_diffrn_reflns_theta_max 30.309
_diffrn_reflns_theta_min 2.938
_exptl_absorpt_coefficient_mu 1.217
_exptl_absorpt_correction_type multi-scan
_exptl_crystal_colour 'clear light colourless'
_exptl_crystal_density_diffrn 1.156
_exptl_crystal_description needle
_exptl_crystal_F_000 1920
_exptl_crystal_size_max 0.750
_exptl_crystal_size_mid 0.500
_exptl_crystal_size_min 0.400
_exptl_transmission_factor_max 0.7456
_exptl_transmission_factor_min 0.6421
_refine_diff_density_max 0.639
_refine_diff_density_min -0.595
_refine_diff_density_rms 0.071
_refine_ls_extinction_method none
_refine_ls_goodness_of_fit_ref 1.003
_refine_ls_hydrogen_treatment constr
_refine_ls_matrix_type full
_refine_ls_number_parameters 541
_refine_ls_number_reflns 13814
_refine_ls_number_restraints 6
_refine_ls_restrained_S_all 1.014
_refine_ls_R_factor_all 0.1408
_refine_ls_R_factor_gt 0.0652
_refine_ls_shift/su_max 0.001
_refine_ls_shift/su_mean 0.000
_refine_ls_structure_factor_coef Fsqd
_refine_ls_weighting_details 'w=1/[\s^2^(Fo^2^)+(0.0272P)^2^] where P=(Fo^2^+2Fc^2^)/3'
_refine_ls_weighting_scheme calc
_refine_ls_wR_factor_gt 0.0972
_refine_ls_wR_factor_ref 0.1201
_reflns_Friedel_coverage 0.000
_reflns_number_gt 7665
_reflns_number_total 13814
_reflns_threshold_expression 'I > 2\s(I)'
_cod_data_source_file c8cc05469j2.cif
_cod_data_source_block complex1
_cod_original_sg_symbol_H-M 'P 21/c'
_cod_database_code 7125345
_shelx_shelxl_version_number 2014/7
_shelx_space_group_comment
;
The symmetry employed for this shelxl refinement is uniquely defined
by the following loop, which should always be used as a source of
symmetry information in preference to the above space-group names.
They are only intended as comments.
;
_shelx_estimated_absorpt_t_min 0.462
_shelx_estimated_absorpt_t_max 0.642

loop_
_space_group_symop_operation_xyz
'x, y, z'
'-x, y+1/2, -z+1/2'
'-x, -y, -z'
'x, -y-1/2, z-1/2'

loop_
_atom_site_label
_atom_site_type_symbol
_atom_site_fract_x
_atom_site_fract_y
_atom_site_fract_z
_atom_site_U_iso_or_equiv
_atom_site_adp_type
_atom_site_occupancy
_atom_site_site_symmetry_order
_atom_site_calc_flag
_atom_site_refinement_flags_posn
_atom_site_refinement_flags_adp
Y1 Y 0.35432(2) 0.82224(2) 0.38349(2) 0.02614(9) Uani 1 1 d . .
Si1 Si 0.19569(6) 0.97419(7) 0.35655(5) 0.0439(3) Uani 1 1 d . .
Si2 Si 0.29683(7) 0.97091(7) 0.48560(5) 0.0500(3) Uani 1 1 d . .
O1 O 0.47573(11) 0.79596(13) 0.43397(9) 0.0297(5) Uani 1 1 d . .
O2 O 0.29098(11) 0.72202(13) 0.42330(9) 0.0309(5) Uani 1 1 d . .
N1 N 0.46760(13) 0.86195(16) 0.30135(11) 0.0252(6) Uani 1 1 d . .
N2 N 0.32390(13) 0.73223(16) 0.28334(11) 0.0269(6) Uani 1 1 d . .
N3 N 0.27610(14) 0.93177(16) 0.40887(12) 0.0343(6) Uani 1 1 d . .
C1 C 0.55656(17) 0.7691(2) 0.42341(13) 0.0273(7) Uani 1 1 d . .
C2 C 0.59876(17) 0.80601(19) 0.37241(13) 0.0258(7) Uani 1 1 d . .
C3 C 0.68300(17) 0.7827(2) 0.35990(14) 0.0318(8) Uani 1 1 d . .
H3 H 0.7100 0.8081 0.3262 0.038 Uiso 1 1 calc R U
C4 C 0.72781(17) 0.7229(2) 0.39617(14) 0.0329(8) Uani 1 1 d . .
C5 C 0.68444(18) 0.6869(2) 0.44579(14) 0.0343(8) Uani 1 1 d . .
H5 H 0.7134 0.6462 0.4704 0.041 Uiso 1 1 calc R U
C6 C 0.59993(17) 0.7077(2) 0.46106(13) 0.0294(7) Uani 1 1 d . .
C7 C 0.55703(16) 0.8767(2) 0.33651(14) 0.0321(8) Uani 1 1 d . .
H7A H 0.5963 0.8951 0.3046 0.038 Uiso 1 1 calc R U
H7B H 0.5515 0.9209 0.3673 0.038 Uiso 1 1 calc R U
C8 C 0.82163(19) 0.6992(2) 0.38161(17) 0.0461(10) Uani 1 1 d . .
C9 C 0.8250(2) 0.6795(3) 0.30880(18) 0.0659(12) Uani 1 1 d . .
H9A H 0.7849 0.6360 0.2972 0.099 Uiso 1 1 calc R U
H9B H 0.8831 0.6631 0.3002 0.099 Uiso 1 1 calc R U
H9C H 0.8090 0.7272 0.2835 0.099 Uiso 1 1 calc R U
C10 C 0.8814(2) 0.7725(3) 0.3976(2) 0.0829(16) Uani 1 1 d . .
H10A H 0.8605 0.8190 0.3727 0.124 Uiso 1 1 calc R U
H10B H 0.9397 0.7596 0.3868 0.124 Uiso 1 1 calc R U
H10C H 0.8815 0.7847 0.4432 0.124 Uiso 1 1 calc R U
C11 C 0.8533(3) 0.6242(4) 0.4188(2) 0.115(2) Uani 1 1 d . .
H11A H 0.8581 0.6360 0.4647 0.172 Uiso 1 1 calc R U
H11B H 0.9094 0.6084 0.4052 0.172 Uiso 1 1 calc R U
H11C H 0.8125 0.5803 0.4103 0.172 Uiso 1 1 calc R U
C12 C 0.55829(19) 0.6662(2) 0.51841(14) 0.0366(8) Uani 1 1 d . .
C13 C 0.6165(2) 0.5994(3) 0.55092(18) 0.0578(11) Uani 1 1 d . .
H13A H 0.6279 0.5583 0.5194 0.087 Uiso 1 1 calc R U
H13B H 0.5874 0.5752 0.5859 0.087 Uiso 1 1 calc R U
H13C H 0.6707 0.6231 0.5678 0.087 Uiso 1 1 calc R U
C14 C 0.5417(2) 0.7312(3) 0.57016(15) 0.0613(11) Uani 1 1 d . .
H14A H 0.5965 0.7533 0.5875 0.092 Uiso 1 1 calc R U
H14B H 0.5119 0.7066 0.6047 0.092 Uiso 1 1 calc R U
H14C H 0.5064 0.7743 0.5506 0.092 Uiso 1 1 calc R U
C15 C 0.47211(18) 0.6253(2) 0.49474(17) 0.0467(10) Uani 1 1 d . .
H15A H 0.4314 0.6661 0.4783 0.070 Uiso 1 1 calc R U
H15B H 0.4485 0.5969 0.5304 0.070 Uiso 1 1 calc R U
H15C H 0.4824 0.5871 0.4607 0.070 Uiso 1 1 calc R U
C16 C 0.44532(16) 0.9371(2) 0.26541(14) 0.0264(7) Uani 1 1 d . .
C17 C 0.43157(17) 1.0073(2) 0.30097(15) 0.0339(8) Uani 1 1 d . .
H17 H 0.4343 1.0047 0.3462 0.041 Uiso 1 1 calc R U
C18 C 0.41383(19) 1.0811(2) 0.27016(17) 0.0431(9) Uani 1 1 d . .
H18 H 0.4060 1.1279 0.2947 0.052 Uiso 1 1 calc R U
C19 C 0.40776(19) 1.0851(2) 0.20282(17) 0.0445(9) Uani 1 1 d . .
H19 H 0.3951 1.1345 0.1819 0.053 Uiso 1 1 calc R U
C20 C 0.42033(19) 1.0166(2) 0.16721(16) 0.0426(9) Uani 1 1 d . .
H20 H 0.4157 1.0193 0.1219 0.051 Uiso 1 1 calc R U
C21 C 0.44001(18) 0.9428(2) 0.19783(14) 0.0363(8) Uani 1 1 d . .
H21 H 0.4497 0.8966 0.1729 0.044 Uiso 1 1 calc R U
C22 C 0.47117(16) 0.7879(2) 0.26047(13) 0.0283(7) Uani 1 1 d . .
H22A H 0.4987 0.7443 0.2865 0.034 Uiso 1 1 calc R U
H22B H 0.5077 0.7991 0.2249 0.034 Uiso 1 1 calc R U
C23 C 0.38282(17) 0.7585(2) 0.23235(13) 0.0309(8) Uani 1 1 d . .
H23A H 0.3548 0.8021 0.2067 0.037 Uiso 1 1 calc R U
H23B H 0.3913 0.7129 0.2033 0.037 Uiso 1 1 calc R U
C24 C 0.23451(17) 0.7189(2) 0.25409(14) 0.0305(7) Uani 1 1 d . .
C25 C 0.2189(2) 0.6794(2) 0.19512(15) 0.0431(9) Uani 1 1 d . .
H25 H 0.2654 0.6630 0.1716 0.052 Uiso 1 1 calc R U
C26 C 0.1340(2) 0.6641(3) 0.17084(17) 0.0560(11) Uani 1 1 d . .
H26 H 0.1238 0.6366 0.1314 0.067 Uiso 1 1 calc R U
C27 C 0.0649(2) 0.6892(3) 0.20450(19) 0.0599(12) Uani 1 1 d . .
H27 H 0.0079 0.6798 0.1877 0.072 Uiso 1 1 calc R U
C28 C 0.0804(2) 0.7283(3) 0.26315(19) 0.0550(11) Uani 1 1 d . .
H28 H 0.0337 0.7449 0.2864 0.066 Uiso 1 1 calc R U
C29 C 0.16488(18) 0.7432(2) 0.28812(16) 0.0404(9) Uani 1 1 d . .
H29 H 0.1747 0.7697 0.3280 0.049 Uiso 1 1 calc R U
C30 C 0.25870(17) 0.6487(2) 0.40700(13) 0.0276(7) Uani 1 1 d . .
C31 C 0.28785(16) 0.6100(2) 0.35145(14) 0.0291(7) Uani 1 1 d . .
C32 C 0.24959(18) 0.5391(2) 0.32821(15) 0.0362(8) Uani 1 1 d . .
H32 H 0.2695 0.5152 0.2910 0.043 Uiso 1 1 calc R U
C33 C 0.18189(19) 0.5020(2) 0.35863(16) 0.0399(9) Uani 1 1 d . .
C34 C 0.15768(18) 0.5389(2) 0.41590(15) 0.0367(8) Uani 1 1 d . .
H34 H 0.1144 0.5136 0.4382 0.044 Uiso 1 1 calc R U
C35 C 0.19335(17) 0.6102(2) 0.44177(14) 0.0295(7) Uani 1 1 d . .
C36 C 0.35597(17) 0.6524(2) 0.31450(14) 0.0299(7) Uani 1 1 d . .
H36A H 0.3742 0.6161 0.2807 0.036 Uiso 1 1 calc R U
H36B H 0.4067 0.6635 0.3441 0.036 Uiso 1 1 calc R U
C37 C 0.1293(3) 0.4300(3) 0.3294(2) 0.0705(13) Uani 1 1 d . U
C38 C 0.1641(3) 0.4002(3) 0.2673(2) 0.1129(17) Uani 1 1 d . U
H38A H 0.1692 0.4454 0.2380 0.169 Uiso 1 1 calc R U
H38B H 0.1249 0.3603 0.2474 0.169 Uiso 1 1 calc R U
H38C H 0.2206 0.3759 0.2766 0.169 Uiso 1 1 calc R U
C39 C 0.0340(3) 0.4579(3) 0.3124(2) 0.0878(16) Uani 1 1 d . .
H39A H 0.0092 0.4771 0.3511 0.132 Uiso 1 1 calc R U
H39B H 0.0004 0.4126 0.2947 0.132 Uiso 1 1 calc R U
H39C H 0.0334 0.5011 0.2808 0.132 Uiso 1 1 calc R U
C40 C 0.1257(2) 0.3602(3) 0.3790(2) 0.0808(15) Uani 1 1 d . .
H40A H 0.1839 0.3415 0.3912 0.121 Uiso 1 1 calc R U
H40B H 0.0919 0.3159 0.3599 0.121 Uiso 1 1 calc R U
H40C H 0.0992 0.3795 0.4170 0.121 Uiso 1 1 calc R U
C41 C 0.16375(18) 0.6489(2) 0.50459(14) 0.0350(8) Uani 1 1 d . .
C42 C 0.0916(2) 0.5978(3) 0.53372(17) 0.0541(11) Uani 1 1 d . .
H42A H 0.0413 0.5957 0.5033 0.081 Uiso 1 1 calc R U
H42B H 0.0759 0.6226 0.5736 0.081 Uiso 1 1 calc R U
H42C H 0.1127 0.5434 0.5425 0.081 Uiso 1 1 calc R U
C43 C 0.24053(19) 0.6536(2) 0.55586(15) 0.0487(10) Uani 1 1 d . .
H43A H 0.2625 0.5996 0.5651 0.073 Uiso 1 1 calc R U
H43B H 0.2214 0.6775 0.5950 0.073 Uiso 1 1 calc R U
H43C H 0.2859 0.6867 0.5397 0.073 Uiso 1 1 calc R U
C44 C 0.1252(2) 0.7343(2) 0.49053(17) 0.0484(10) Uani 1 1 d . .
H44A H 0.1706 0.7705 0.4784 0.073 Uiso 1 1 calc R U
H44B H 0.1005 0.7549 0.5289 0.073 Uiso 1 1 calc R U
H44C H 0.0805 0.7310 0.4555 0.073 Uiso 1 1 calc R U
C45 C 0.3536(2) 0.8932(3) 0.53918(16) 0.0640(12) Uani 1 1 d . .
H45A H 0.3170 0.8459 0.5418 0.096 Uiso 1 1 calc R U
H45B H 0.3656 0.9156 0.5820 0.096 Uiso 1 1 calc R U
H45C H 0.4074 0.8778 0.5214 0.096 Uiso 1 1 calc R U
C46 C 0.1961(3) 0.9987(4) 0.5280(2) 0.107(2) Uani 1 1 d . .
H46A H 0.1675 1.0441 0.5061 0.161 Uiso 1 1 calc R U
H46B H 0.2124 1.0133 0.5724 0.161 Uiso 1 1 calc R U
H46C H 0.1571 0.9527 0.5271 0.161 Uiso 1 1 calc R U
C47 C 0.3685(4) 1.0621(3) 0.4842(2) 0.115(2) Uani 1 1 d . .
H47A H 0.4277 1.0450 0.4802 0.173 Uiso 1 1 calc R U
H47B H 0.3650 1.0923 0.5240 0.173 Uiso 1 1 calc R U
H47C H 0.3498 1.0961 0.4479 0.173 Uiso 1 1 calc R U
C48 C 0.1924(3) 1.0880(3) 0.35891(19) 0.0687(12) Uani 1 1 d . .
H48A H 0.1794 1.1057 0.4017 0.103 Uiso 1 1 calc R U
H48B H 0.1480 1.1075 0.3275 0.103 Uiso 1 1 calc R U
H48C H 0.2481 1.1094 0.3488 0.103 Uiso 1 1 calc R U
C49 C 0.0835(2) 0.9369(3) 0.37405(19) 0.0712(13) Uani 1 1 d . .
H49A H 0.0821 0.8783 0.3721 0.107 Uiso 1 1 calc R U
H49B H 0.0411 0.9589 0.3422 0.107 Uiso 1 1 calc R U
H49C H 0.0702 0.9546 0.4168 0.107 Uiso 1 1 calc R U
C50 C 0.2129(2) 0.9470(2) 0.26961(16) 0.0498(10) Uani 1 1 d . .
H50A H 0.2563 0.9824 0.2535 0.075 Uiso 1 1 calc R U
H50B H 0.1590 0.9534 0.2435 0.075 Uiso 1 1 calc R U
H50C H 0.2321 0.8913 0.2674 0.075 Uiso 1 1 calc R U

loop_
_atom_site_aniso_label
_atom_site_aniso_U_11
_atom_site_aniso_U_22
_atom_site_aniso_U_33
_atom_site_aniso_U_23
_atom_site_aniso_U_13
_atom_site_aniso_U_12
Y1 0.02831(15) 0.02515(19) 0.02528(14) -0.00256(14) 0.00410(11) -0.00246(13)
Si1 0.0399(5) 0.0411(7) 0.0516(6) 0.0009(5) 0.0098(4) 0.0076(5)
Si2 0.0754(7) 0.0364(7) 0.0399(5) -0.0089(5) 0.0154(5) 0.0020(5)
O1 0.0278(10) 0.0351(15) 0.0265(10) 0.0032(10) 0.0046(8) -0.0008(9)
O2 0.0370(11) 0.0294(15) 0.0269(10) -0.0060(10) 0.0059(9) -0.0093(10)
N1 0.0306(12) 0.0195(16) 0.0255(12) 0.0025(12) 0.0021(10) -0.0003(11)
N2 0.0292(12) 0.0232(17) 0.0285(12) 0.0038(12) 0.0039(10) -0.0031(11)
N3 0.0364(13) 0.0262(18) 0.0417(15) -0.0045(13) 0.0117(12) -0.0015(12)
C1 0.0290(15) 0.026(2) 0.0261(15) -0.0032(15) -0.0010(12) -0.0039(14)
C2 0.0286(14) 0.023(2) 0.0249(14) 0.0011(14) -0.0025(12) -0.0034(13)
C3 0.0328(16) 0.034(2) 0.0295(16) 0.0043(16) 0.0055(13) -0.0055(15)
C4 0.0316(16) 0.031(2) 0.0358(17) 0.0033(16) 0.0014(14) -0.0012(15)
C5 0.0361(16) 0.030(2) 0.0360(17) 0.0066(16) -0.0024(14) 0.0011(15)
C6 0.0316(15) 0.027(2) 0.0291(15) 0.0018(15) -0.0009(13) -0.0048(14)
C7 0.0301(15) 0.034(2) 0.0319(16) 0.0033(16) 0.0005(13) -0.0058(14)
C8 0.0309(16) 0.054(3) 0.054(2) 0.010(2) 0.0060(16) 0.0087(17)
C9 0.048(2) 0.076(4) 0.075(3) -0.017(3) 0.019(2) 0.003(2)
C10 0.0352(19) 0.110(5) 0.103(3) -0.034(3) 0.003(2) -0.006(2)
C11 0.077(3) 0.145(6) 0.128(4) 0.084(4) 0.050(3) 0.075(3)
C12 0.0399(17) 0.037(2) 0.0330(17) 0.0107(17) 0.0032(14) -0.0049(16)
C13 0.0475(19) 0.064(3) 0.062(2) 0.037(2) 0.0032(18) -0.0011(19)
C14 0.095(3) 0.061(3) 0.0286(18) 0.009(2) 0.0112(19) -0.009(2)
C15 0.0435(18) 0.045(3) 0.053(2) 0.015(2) 0.0083(16) -0.0049(17)
C16 0.0253(14) 0.024(2) 0.0302(15) 0.0066(15) 0.0050(12) -0.0003(13)
C17 0.0376(17) 0.027(2) 0.0373(18) 0.0044(17) 0.0059(14) 0.0016(15)
C18 0.0428(18) 0.026(2) 0.061(2) -0.0011(19) 0.0054(17) -0.0003(16)
C19 0.0435(18) 0.030(2) 0.059(2) 0.019(2) -0.0011(18) -0.0009(17)
C20 0.0482(19) 0.041(3) 0.0380(19) 0.0145(19) -0.0010(16) -0.0035(18)
C21 0.0431(17) 0.034(2) 0.0326(17) 0.0075(17) 0.0075(14) -0.0003(16)
C22 0.0315(15) 0.027(2) 0.0272(15) 0.0024(15) 0.0073(13) -0.0008(14)
C23 0.0356(16) 0.033(2) 0.0242(15) 0.0006(15) 0.0027(13) -0.0030(14)
C24 0.0316(16) 0.029(2) 0.0297(16) 0.0024(15) -0.0036(13) -0.0038(14)
C25 0.0419(18) 0.054(3) 0.0331(17) -0.0065(18) 0.0002(15) -0.0061(17)
C26 0.059(2) 0.064(3) 0.043(2) -0.004(2) -0.0134(18) -0.015(2)
C27 0.0379(19) 0.075(4) 0.064(3) 0.008(3) -0.0150(19) -0.016(2)
C28 0.0332(18) 0.064(3) 0.068(3) 0.004(2) 0.0054(18) -0.0023(18)
C29 0.0343(17) 0.045(3) 0.0425(19) -0.0009(18) 0.0027(15) -0.0034(16)
C30 0.0265(14) 0.028(2) 0.0274(15) -0.0015(15) -0.0008(12) -0.0046(14)
C31 0.0278(15) 0.029(2) 0.0307(16) 0.0023(15) 0.0016(13) -0.0025(14)
C32 0.0402(17) 0.033(2) 0.0364(17) -0.0058(17) 0.0062(14) -0.0034(16)
C33 0.0458(18) 0.031(2) 0.0428(19) -0.0073(17) 0.0036(16) -0.0108(16)
C34 0.0356(16) 0.034(2) 0.0408(18) 0.0022(17) 0.0069(14) -0.0108(15)
C35 0.0260(14) 0.031(2) 0.0317(16) 0.0015(16) 0.0003(13) -0.0025(14)
C36 0.0320(15) 0.028(2) 0.0295(15) -0.0034(15) 0.0035(13) -0.0030(14)
C37 0.086(3) 0.055(3) 0.075(3) -0.036(2) 0.036(2) -0.043(2)
C38 0.134(3) 0.093(4) 0.118(3) -0.067(3) 0.059(3) -0.069(3)
C39 0.082(3) 0.090(4) 0.087(3) 0.001(3) -0.024(3) -0.037(3)
C40 0.071(3) 0.044(3) 0.127(4) -0.012(3) 0.000(3) -0.026(2)
C41 0.0334(16) 0.039(2) 0.0340(17) 0.0019(17) 0.0087(14) -0.0049(15)
C42 0.054(2) 0.061(3) 0.050(2) 0.001(2) 0.0249(18) -0.0039(19)
C43 0.0502(19) 0.064(3) 0.0320(17) -0.0015(19) 0.0072(15) 0.0013(18)
C44 0.0469(19) 0.048(3) 0.052(2) -0.001(2) 0.0163(17) 0.0067(18)
C45 0.082(3) 0.068(4) 0.043(2) -0.012(2) 0.005(2) 0.008(2)
C46 0.137(4) 0.128(5) 0.060(3) -0.005(3) 0.035(3) 0.068(4)
C47 0.208(6) 0.074(4) 0.060(3) -0.014(3) -0.014(3) -0.063(4)
C48 0.088(3) 0.050(3) 0.069(3) 0.009(2) 0.015(2) 0.028(2)
C49 0.042(2) 0.094(4) 0.078(3) 0.004(3) 0.014(2) 0.006(2)
C50 0.0426(18) 0.050(3) 0.056(2) -0.001(2) 0.0019(17) -0.0023(17)

loop_
_atom_type_symbol
_atom_type_description
_atom_type_scat_dispersion_real
_atom_type_scat_dispersion_imag
_atom_type_scat_source
C C 0.0033 0.0016 'International Tables Vol C Tables 4.2.6.8 and 6.1.1.4'
H H 0.0000 0.0000 'International Tables Vol C Tables 4.2.6.8 and 6.1.1.4'
N N 0.0061 0.0033 'International Tables Vol C Tables 4.2.6.8 and 6.1.1.4'
O O 0.0106 0.0060 'International Tables Vol C Tables 4.2.6.8 and 6.1.1.4'
Si Si 0.0817 0.0704 'International Tables Vol C Tables 4.2.6.8 and 6.1.1.4'
Y Y -2.7962 3.5667 'International Tables Vol C Tables 4.2.6.8 and 6.1.1.4'

loop_
_geom_angle_atom_site_label_1
_geom_angle_atom_site_label_2
_geom_angle_atom_site_label_3
_geom_angle
O2 Y1 O1 93.79(7)
O2 Y1 N3 105.27(8)
O1 Y1 N3 121.15(8)
O2 Y1 N2 78.50(7)
O1 Y1 N2 112.61(7)
N3 Y1 N2 125.47(8)
O2 Y1 N1 143.11(8)
O1 Y1 N1 76.23(7)
N3 Y1 N1 110.29(8)
N2 Y1 N1 73.20(7)
N3 Si1 C48 113.91(16)
N3 Si1 C50 110.86(13)
C48 Si1 C50 105.48(18)
N3 Si1 C49 111.95(16)
C48 Si1 C49 106.94(19)
C50 Si1 C49 107.25(17)
N3 Si2 C47 111.02(17)
N3 Si2 C45 109.83(16)
C47 Si2 C45 107.8(2)
N3 Si2 C46 114.31(18)
C47 Si2 C46 108.7(3)
C45 Si2 C46 104.84(19)
C1 O1 Y1 141.00(17)
C30 O2 Y1 141.16(17)
C16 N1 C22 114.7(2)
C16 N1 C7 106.1(2)
C22 N1 C7 109.3(2)
C16 N1 Y1 113.36(15)
C22 N1 Y1 102.64(15)
C7 N1 Y1 110.70(15)
C24 N2 C23 110.4(2)
C24 N2 C36 108.0(2)
C23 N2 C36 110.4(2)
C24 N2 Y1 121.82(17)
C23 N2 Y1 108.39(16)
C36 N2 Y1 96.91(15)
Si2 N3 Si1 120.18(15)
Si2 N3 Y1 116.51(13)
Si1 N3 Y1 123.26(13)
O1 C1 C6 123.3(3)
O1 C1 C2 117.2(3)
C6 C1 C2 119.5(2)
C3 C2 C1 120.2(3)
C3 C2 C7 119.6(3)
C1 C2 C7 119.8(2)
C4 C3 C2 121.8(3)
C4 C3 H3 119.1
C2 C3 H3 119.1
C3 C4 C5 116.8(3)
C3 C4 C8 120.6(3)
C5 C4 C8 122.6(3)
C4 C5 C6 124.2(3)
C4 C5 H5 117.9
C6 C5 H5 117.9
C5 C6 C1 117.5(3)
C5 C6 C12 120.4(3)
C1 C6 C12 122.1(2)
C2 C7 N1 117.0(2)
C2 C7 H7A 108.1
N1 C7 H7A 108.1
C2 C7 H7B 108.1
N1 C7 H7B 108.1
H7A C7 H7B 107.3
C11 C8 C10 111.2(4)
C11 C8 C9 107.0(4)
C10 C8 C9 108.2(3)
C11 C8 C4 112.2(3)
C10 C8 C4 108.4(3)
C9 C8 C4 109.8(3)
C8 C9 H9A 109.5
C8 C9 H9B 109.5
H9A C9 H9B 109.5
C8 C9 H9C 109.5
H9A C9 H9C 109.5
H9B C9 H9C 109.5
C8 C10 H10A 109.5
C8 C10 H10B 109.5
H10A C10 H10B 109.5
C8 C10 H10C 109.5
H10A C10 H10C 109.5
H10B C10 H10C 109.5
C8 C11 H11A 109.5
C8 C11 H11B 109.5
H11A C11 H11B 109.5
C8 C11 H11C 109.5
H11A C11 H11C 109.5
H11B C11 H11C 109.5
C15 C12 C13 106.9(3)
C15 C12 C14 109.9(3)
C13 C12 C14 108.1(3)
C15 C12 C6 110.2(2)
C13 C12 C6 112.8(2)
C14 C12 C6 108.9(3)
C12 C13 H13A 109.5
C12 C13 H13B 109.5
H13A C13 H13B 109.5
C12 C13 H13C 109.5
H13A C13 H13C 109.5
H13B C13 H13C 109.5
C12 C14 H14A 109.5
C12 C14 H14B 109.5
H14A C14 H14B 109.5
C12 C14 H14C 109.5
H14A C14 H14C 109.5
H14B C14 H14C 109.5
C12 C15 H15A 109.5
C12 C15 H15B 109.5
H15A C15 H15B 109.5
C12 C15 H15C 109.5
H15A C15 H15C 109.5
H15B C15 H15C 109.5
C17 C16 C21 118.2(3)
C17 C16 N1 117.9(3)
C21 C16 N1 123.8(3)
C18 C17 C16 121.0(3)
C18 C17 H17 119.5
C16 C17 H17 119.5
C17 C18 C19 119.9(3)
C17 C18 H18 120.1
C19 C18 H18 120.1
C20 C19 C18 119.9(3)
C20 C19 H19 120.1
C18 C19 H19 120.1
C19 C20 C21 120.5(3)
C19 C20 H20 119.7
C21 C20 H20 119.7
C20 C21 C16 120.5(3)
C20 C21 H21 119.7
C16 C21 H21 119.7
N1 C22 C23 114.2(2)
N1 C22 H22A 108.7
C23 C22 H22A 108.7
N1 C22 H22B 108.7
C23 C22 H22B 108.7
H22A C22 H22B 107.6
N2 C23 C22 113.1(2)
N2 C23 H23A 109.0
C22 C23 H23A 109.0
N2 C23 H23B 109.0
C22 C23 H23B 109.0
H23A C23 H23B 107.8
C29 C24 C25 119.2(3)
C29 C24 N2 118.9(3)
C25 C24 N2 121.8(3)
C24 C25 C26 120.2(3)
C24 C25 H25 119.9
C26 C25 H25 119.9
C27 C26 C25 120.4(3)
C27 C26 H26 119.8
C25 C26 H26 119.8
C26 C27 C28 119.4(3)
C26 C27 H27 120.3
C28 C27 H27 120.3
C27 C28 C29 120.7(3)
C27 C28 H28 119.7
C29 C28 H28 119.7
C24 C29 C28 120.1(3)
C24 C29 H29 120.0
C28 C29 H29 120.0
O2 C30 C31 118.4(3)
O2 C30 C35 122.4(3)
C31 C30 C35 119.1(3)
C32 C31 C30 120.7(3)
C32 C31 C36 120.7(3)
C30 C31 C36 118.4(3)
C31 C32 C33 121.9(3)
C31 C32 H32 119.0
C33 C32 H32 119.0
C32 C33 C34 116.2(3)
C32 C33 C37 123.4(3)
C34 C33 C37 120.1(3)
C35 C34 C33 124.7(3)
C35 C34 H34 117.7
C33 C34 H34 117.7
C34 C35 C30 117.1(3)
C34 C35 C41 122.7(3)
C30 C35 C41 120.2(3)
C31 C36 N2 113.1(2)
C31 C36 H36A 109.0
N2 C36 H36A 109.0
C31 C36 H36B 109.0
N2 C36 H36B 109.0
H36A C36 H36B 107.8
C38 C37 C33 112.1(3)
C38 C37 C40 110.9(4)
C33 C37 C40 110.8(3)
C38 C37 C39 106.9(4)
C33 C37 C39 109.1(4)
C40 C37 C39 106.9(3)
C37 C38 H38A 109.5
C37 C38 H38B 109.5
H38A C38 H38B 109.5
C37 C38 H38C 109.5
H38A C38 H38C 109.5
H38B C38 H38C 109.5
C37 C39 H39A 109.5
C37 C39 H39B 109.5
H39A C39 H39B 109.5
C37 C39 H39C 109.5
H39A C39 H39C 109.5
H39B C39 H39C 109.5
C37 C40 H40A 109.5
C37 C40 H40B 109.5
H40A C40 H40B 109.5
C37 C40 H40C 109.5
H40A C40 H40C 109.5
H40B C40 H40C 109.5
C43 C41 C35 110.0(2)
C43 C41 C44 110.6(3)
C35 C41 C44 110.4(3)
C43 C41 C42 107.4(3)
C35 C41 C42 111.6(3)
C44 C41 C42 106.7(3)
C41 C42 H42A 109.5
C41 C42 H42B 109.5
H42A C42 H42B 109.5
C41 C42 H42C 109.5
H42A C42 H42C 109.5
H42B C42 H42C 109.5
C41 C43 H43A 109.5
C41 C43 H43B 109.5
H43A C43 H43B 109.5
C41 C43 H43C 109.5
H43A C43 H43C 109.5
H43B C43 H43C 109.5
C41 C44 H44A 109.5
C41 C44 H44B 109.5
H44A C44 H44B 109.5
C41 C44 H44C 109.5
H44A C44 H44C 109.5
H44B C44 H44C 109.5
Si2 C45 H45A 109.5
Si2 C45 H45B 109.5
H45A C45 H45B 109.5
Si2 C45 H45C 109.5
H45A C45 H45C 109.5
H45B C45 H45C 109.5
Si2 C46 H46A 109.5
Si2 C46 H46B 109.5
H46A C46 H46B 109.5
Si2 C46 H46C 109.5
H46A C46 H46C 109.5
H46B C46 H46C 109.5
Si2 C47 H47A 109.5
Si2 C47 H47B 109.5
H47A C47 H47B 109.5
Si2 C47 H47C 109.5
H47A C47 H47C 109.5
H47B C47 H47C 109.5
Si1 C48 H48A 109.5
Si1 C48 H48B 109.5
H48A C48 H48B 109.5
Si1 C48 H48C 109.5
H48A C48 H48C 109.5
H48B C48 H48C 109.5
Si1 C49 H49A 109.5
Si1 C49 H49B 109.5
H49A C49 H49B 109.5
Si1 C49 H49C 109.5
H49A C49 H49C 109.5
H49B C49 H49C 109.5
Si1 C50 H50A 109.5
Si1 C50 H50B 109.5
H50A C50 H50B 109.5
Si1 C50 H50C 109.5
H50A C50 H50C 109.5
H50B C50 H50C 109.5

loop_
_geom_bond_atom_site_label_1
_geom_bond_atom_site_label_2
_geom_bond_distance
Y1 O2 2.101(2)
Y1 O1 2.1123(18)
Y1 N3 2.239(3)
Y1 N2 2.548(2)
Y1 N1 2.591(2)
Si1 N3 1.725(3)
Si1 C48 1.863(4)
Si1 C50 1.879(3)
Si1 C49 1.885(3)
Si2 N3 1.712(3)
Si2 C47 1.855(5)
Si2 C45 1.859(4)
Si2 C46 1.883(4)
O1 C1 1.348(3)
O2 C30 1.332(4)
N1 C16 1.463(4)
N1 C22 1.478(4)
N1 C7 1.525(3)
N2 C24 1.475(3)
N2 C23 1.495(3)
N2 C36 1.521(4)
C1 C6 1.406(4)
C1 C2 1.407(4)
C2 C3 1.389(4)
C2 C7 1.491(4)
C3 C4 1.384(4)
C3 H3 0.9300
C4 C5 1.388(4)
C4 C8 1.541(4)
C5 C6 1.398(4)
C5 H5 0.9300
C6 C12 1.538(4)
C7 H7A 0.9700
C7 H7B 0.9700
C8 C11 1.509(5)
C8 C10 1.531(5)
C8 C9 1.536(5)
C9 H9A 0.9600
C9 H9B 0.9600
C9 H9C 0.9600
C10 H10A 0.9600
C10 H10B 0.9600
C10 H10C 0.9600
C11 H11A 0.9600
C11 H11B 0.9600
C11 H11C 0.9600
C12 C15 1.532(4)
C12 C13 1.535(4)
C12 C14 1.538(5)
C13 H13A 0.9600
C13 H13B 0.9600
C13 H13C 0.9600
C14 H14A 0.9600
C14 H14B 0.9600
C14 H14C 0.9600
C15 H15A 0.9600
C15 H15B 0.9600
C15 H15C 0.9600
C16 C17 1.385(4)
C16 C21 1.389(4)
C17 C18 1.381(4)
C17 H17 0.9300
C18 C19 1.383(4)
C18 H18 0.9300
C19 C20 1.359(5)
C19 H19 0.9300
C20 C21 1.386(4)
C20 H20 0.9300
C21 H21 0.9300
C22 C23 1.515(4)
C22 H22A 0.9700
C22 H22B 0.9700
C23 H23A 0.9700
C23 H23B 0.9700
C24 C29 1.377(4)
C24 C25 1.380(4)
C25 C26 1.385(4)
C25 H25 0.9300
C26 C27 1.370(5)
C26 H26 0.9300
C27 C28 1.371(5)
C27 H27 0.9300
C28 C29 1.382(4)
C28 H28 0.9300
C29 H29 0.9300
C30 C31 1.406(4)
C30 C35 1.419(4)
C31 C32 1.370(4)
C31 C36 1.505(4)
C32 C33 1.390(4)
C32 H32 0.9300
C33 C34 1.397(4)
C33 C37 1.526(5)
C34 C35 1.379(4)
C34 H34 0.9300
C35 C41 1.535(4)
C36 H36A 0.9700
C36 H36B 0.9700
C37 C38 1.501(5)
C37 C40 1.536(6)
C37 C39 1.548(6)
C38 H38A 0.9600
C38 H38B 0.9600
C38 H38C 0.9600
C39 H39A 0.9600
C39 H39B 0.9600
C39 H39C 0.9600
C40 H40A 0.9600
C40 H40B 0.9600
C40 H40C 0.9600
C41 C43 1.527(4)
C41 C44 1.538(5)
C41 C42 1.541(4)
C42 H42A 0.9600
C42 H42B 0.9600
C42 H42C 0.9600
C43 H43A 0.9600
C43 H43B 0.9600
C43 H43C 0.9600
C44 H44A 0.9600
C44 H44B 0.9600
C44 H44C 0.9600
C45 H45A 0.9600
C45 H45B 0.9600
C45 H45C 0.9600
C46 H46A 0.9600
C46 H46B 0.9600
C46 H46C 0.9600
C47 H47A 0.9600
C47 H47B 0.9600
C47 H47C 0.9600
C48 H48A 0.9600
C48 H48B 0.9600
C48 H48C 0.9600
C49 H49A 0.9600
C49 H49B 0.9600
C49 H49C 0.9600
C50 H50A 0.9600
C50 H50B 0.9600
C50 H50C 0.9600
